data_2227634
loop_
_publ_author_name
'Liu, Meiduo'
'Su, Zhanhua'
'Shang, Yongchen'

_publ_section_title
;
 Tetraimidazolium
 hexa-\m~4~-oxido-dodeca-\m~2~-oxido-dodecaoxidohexaarsenate(III)hexamolybdenum(VI)cuprate(II)
;
_journal_coeditor_code HY2352
_journal_issue 10
_journal_name_full 'Acta Crystallographica Section E'
_journal_page_first m1308
_journal_paper_doi 10.1107/S1600536810037414
_journal_volume 66
_journal_year 2010
_chemical_formula_iupac '(C3 H5 N2)4 [As6 Cu Mo6 O30]'
_chemical_formula_moiety '4(C3 H5 N2 +), As6 Cu Mo6 O30 4-'
_chemical_formula_sum 'C12 H20 As6 Cu Mo6 N8 O30'
_chemical_formula_weight 1845.07
_chemical_name_systematic
;
Tetraimidazolium hexa-\m~4~-oxido-dodeca-\m~2~-oxido-
dodecaoxidohexaarsenate(III)hexamolybdenum(VI)cuprate(II)
;
_space_group_IT_number 14
_symmetry_cell_setting monoclinic
_symmetry_space_group_name_Hall '-P 2ybc'
_symmetry_space_group_name_H-M 'P 1 21/c 1'
_atom_sites_solution_hydrogens geom
_atom_sites_solution_primary direct
_atom_sites_solution_secondary difmap
_audit_creation_method SHELXL97
_cell_angle_alpha 90.00
_cell_angle_beta 106.7470(10)
_cell_angle_gamma 90.00
_cell_formula_units_Z 2
_cell_length_a 10.5696(7)
_cell_length_b 19.2842(12)
_cell_length_c 10.4678(7)
_cell_measurement_reflns_used 4555
_cell_measurement_temperature 298(2)
_cell_measurement_theta_max 28.07
_cell_measurement_theta_min 2.29
_cell_volume 2043.1(2)
_computing_cell_refinement 'SAINT (Bruker, 2007)'
_computing_data_collection 'APEX2 (Bruker, 2007)'
_computing_data_reduction 'SAINT (Bruker, 2007)'
_computing_molecular_graphics 'SHELXTL (Sheldrick, 2008)'
_computing_publication_material 'SHELXTL (Sheldrick, 2008)'
_computing_structure_refinement 'SHELXL97 (Sheldrick, 2008)'
_computing_structure_solution 'SHELXS97 (Sheldrick, 2008)'
_diffrn_ambient_temperature 298(2)
_diffrn_measured_fraction_theta_full 0.971
_diffrn_measured_fraction_theta_max 0.971
_diffrn_measurement_device_type 'Bruker APEXII CCD'
_diffrn_measurement_method '\f and \w scans'
_diffrn_radiation_monochromator graphite
_diffrn_radiation_source 'fine-focus sealed tube'
_diffrn_radiation_type MoK\a
_diffrn_radiation_wavelength 0.71073
_diffrn_reflns_av_R_equivalents 0.0292
_diffrn_reflns_av_sigmaI/netI 0.0343
_diffrn_reflns_limit_h_max 14
_diffrn_reflns_limit_h_min -13
_diffrn_reflns_limit_k_max 19
_diffrn_reflns_limit_k_min -25
_diffrn_reflns_limit_l_max 13
_diffrn_reflns_limit_l_min -13
_diffrn_reflns_number 12666
_diffrn_reflns_theta_full 28.25
_diffrn_reflns_theta_max 28.25
_diffrn_reflns_theta_min 2.27
_exptl_absorpt_coefficient_mu 7.223
_exptl_absorpt_correction_T_max 0.3260
_exptl_absorpt_correction_T_min 0.2369
_exptl_absorpt_correction_type multi-scan
_exptl_absorpt_process_details '(SADABS; Bruker, 2001)'
_exptl_crystal_colour blue
_exptl_crystal_density_diffrn 2.999
_exptl_crystal_density_method 'not measured'
_exptl_crystal_description block
_exptl_crystal_F_000 1734
_exptl_crystal_size_max 0.28
_exptl_crystal_size_mid 0.25
_exptl_crystal_size_min 0.20
_refine_diff_density_max 0.562
_refine_diff_density_min -1.941
_refine_ls_extinction_method none
_refine_ls_goodness_of_fit_ref 1.032
_refine_ls_hydrogen_treatment constr
_refine_ls_matrix_type full
_refine_ls_number_parameters 286
_refine_ls_number_reflns 4906
_refine_ls_number_restraints 1
_refine_ls_restrained_S_all 1.032
_refine_ls_R_factor_all 0.0391
_refine_ls_R_factor_gt 0.0298
_refine_ls_shift/su_max 0.001
_refine_ls_shift/su_mean 0.000
_refine_ls_structure_factor_coef Fsqd
_refine_ls_weighting_details 'calc w=1/[\s^2^(Fo^2^)+(0.0338P)^2^+2.1525P] where P=(Fo^2^+2Fc^2^)/3'
_refine_ls_weighting_scheme calc
_refine_ls_wR_factor_gt 0.0688
_refine_ls_wR_factor_ref 0.0726
_reflns_number_gt 4057
_reflns_number_total 4906
_reflns_threshold_expression >2\s(I)
_cod_data_source_file hy2352.cif
_cod_data_source_block I
_cod_original_sg_symbol_H-M 'P 21/c'
_cod_database_code 2227634
_cod_database_fobs_code 2227634

loop_
_symmetry_equiv_pos_as_xyz
'x, y, z'
'-x, y+1/2, -z+1/2'
'-x, -y, -z'
'x, -y-1/2, z-1/2'

loop_
_atom_site_type_symbol
_atom_site_label
_atom_site_fract_x
_atom_site_fract_y
_atom_site_fract_z
_atom_site_U_iso_or_equiv
_atom_site_adp_type
_atom_site_calc_flag
_atom_site_refinement_flags
_atom_site_occupancy
_atom_site_disorder_assembly
_atom_site_disorder_group
Mo Mo1 0.73132(3) 0.054936(18) 0.07751(3) 0.01939(9) Uani d . 1 . .
Mo Mo2 1.01930(3) 0.143475(18) 0.18894(3) 0.02087(9) Uani d . 1 . .
Mo Mo3 1.29116(3) 0.084229(18) 0.11868(4) 0.02065(9) Uani d . 1 . .
Cu Cu1 1.0000 0.0000 0.0000 0.02300(16) Uani d S 1 . .
As As1 1.03800(5) 0.16004(2) -0.13845(4) 0.02655(11) Uani d . 1 . .
As As2 0.75566(4) 0.08081(2) -0.24782(4) 0.02711(11) Uani d . 1 . .
As As3 0.98689(4) -0.02215(2) 0.32318(4) 0.02600(11) Uani d . 1 . .
O O1 0.7044(3) -0.04164(14) 0.0461(3) 0.0222(6) Uani d . 1 . .
O O2 0.5905(3) 0.09037(16) -0.0244(3) 0.0324(7) Uani d . 1 . .
O O3 0.7135(3) 0.05775(16) 0.2348(3) 0.0301(7) Uani d . 1 . .
O O4 0.8381(3) 0.13750(14) 0.0796(3) 0.0222(6) Uani d . 1 . .
O O5 0.9982(3) 0.14957(17) 0.3446(3) 0.0335(7) Uani d . 1 . .
O O6 1.0471(3) 0.22633(16) 0.1453(3) 0.0347(7) Uani d . 1 . .
O O7 1.1939(3) 0.10410(15) 0.2460(3) 0.0240(6) Uani d . 1 . .
O O8 1.3348(3) 0.16566(16) 0.0847(3) 0.0355(8) Uani d . 1 . .
O O9 1.4277(3) 0.05057(17) 0.2328(3) 0.0330(7) Uani d . 1 . .
O O10 1.0708(3) 0.10168(14) 0.0027(3) 0.0194(6) Uani d . 1 . .
O O11 0.8615(3) 0.15371(15) -0.1931(3) 0.0311(7) Uani d . 1 . .
O O12 0.8071(3) 0.02681(14) -0.1035(3) 0.0190(6) Uani d . 1 . .
O O13 0.9515(3) 0.02733(14) 0.1712(3) 0.0193(6) Uani d . 1 . .
O O14 0.9234(3) -0.10364(16) 0.2570(3) 0.0294(7) Uani d . 1 . .
O O15 1.1601(3) -0.03719(17) 0.3501(3) 0.0306(7) Uani d . 1 . .
C C1 0.7300(6) 0.1970(3) 0.4181(6) 0.0547(16) Uani d . 1 . .
H H1 0.8100 0.1911 0.3989 0.066 Uiso calc R 1 . .
C C2 0.5755(5) 0.2391(3) 0.4939(5) 0.0402(12) Uani d . 1 . .
H H2 0.5301 0.2679 0.5369 0.048 Uiso calc R 1 . .
C C3 0.5305(6) 0.1807(3) 0.4292(6) 0.0481(14) Uani d . 1 . .
H H3 0.4477 0.1610 0.4181 0.058 Uiso calc R 1 . .
C C4 0.2581(6) 0.1681(3) 0.5787(6) 0.0498(14) Uani d U 1 . .
H H4 0.2056 0.2032 0.5297 0.060 Uiso calc R 1 . .
C C5 0.3261(7) 0.1725(4) 0.7012(7) 0.072(2) Uani d U 1 . .
H H5 0.3326 0.2109 0.7565 0.087 Uiso calc R 1 . .
C C6 0.3535(7) 0.0703(4) 0.6296(9) 0.072(2) Uani d . 1 . .
H H6 0.3815 0.0249 0.6254 0.086 Uiso calc R 1 . .
N N1 0.6994(4) 0.2487(2) 0.4856(5) 0.0422(11) Uani d . 1 . .
H H1A 0.7501 0.2831 0.5190 0.051 Uiso calc R 1 . .
N N2 0.6282(5) 0.1554(2) 0.3826(5) 0.0511(13) Uani d . 1 . .
H H2A 0.6240 0.1179 0.3369 0.061 Uiso calc R 1 . .
N N3 0.2742(4) 0.1053(3) 0.5320(5) 0.0493(12) Uani d . 1 . .
H H3A 0.2388 0.0906 0.4521 0.059 Uiso calc R 1 . .
N N4 0.3864(5) 0.1108(5) 0.7346(6) 0.091(3) Uani d . 1 . .
H H4A 0.4378 0.0998 0.8118 0.109 Uiso calc R 1 . .

loop_
_atom_site_aniso_label
_atom_site_aniso_U_11
_atom_site_aniso_U_22
_atom_site_aniso_U_33
_atom_site_aniso_U_12
_atom_site_aniso_U_13
_atom_site_aniso_U_23
Mo1 0.01533(17) 0.02100(17) 0.02186(18) 0.00083(13) 0.00538(13) -0.00261(13)
Mo2 0.01802(18) 0.02131(18) 0.02259(18) -0.00029(14) 0.00474(14) -0.00575(13)
Mo3 0.01496(17) 0.02128(18) 0.02509(19) -0.00293(13) 0.00477(14) -0.00520(13)
Cu1 0.0210(4) 0.0247(4) 0.0227(4) -0.0005(3) 0.0052(3) -0.0014(3)
As1 0.0304(3) 0.0220(2) 0.0268(2) -0.00166(18) 0.00755(19) 0.00428(17)
As2 0.0213(2) 0.0327(2) 0.0245(2) 0.00458(18) 0.00205(18) 0.00643(18)
As3 0.0291(2) 0.0318(2) 0.0175(2) 0.00211(19) 0.00728(18) 0.00140(17)
O1 0.0210(15) 0.0219(14) 0.0254(15) -0.0049(12) 0.0095(12) -0.0016(11)
O2 0.0228(16) 0.0330(18) 0.0384(18) 0.0045(13) 0.0038(14) -0.0019(14)
O3 0.0300(17) 0.0327(17) 0.0309(17) -0.0025(14) 0.0142(14) -0.0056(13)
O4 0.0188(14) 0.0185(14) 0.0270(15) 0.0012(11) 0.0029(12) -0.0012(11)
O5 0.0263(17) 0.046(2) 0.0284(17) 0.0003(14) 0.0087(14) -0.0085(14)
O6 0.0355(18) 0.0233(16) 0.045(2) -0.0010(14) 0.0103(15) -0.0075(14)
O7 0.0185(14) 0.0308(16) 0.0209(14) -0.0014(12) 0.0028(11) -0.0075(12)
O8 0.0338(18) 0.0262(16) 0.050(2) -0.0092(14) 0.0182(16) -0.0082(15)
O9 0.0175(15) 0.0403(19) 0.0362(18) 0.0017(14) -0.0005(13) -0.0076(14)
O10 0.0177(14) 0.0203(14) 0.0196(14) -0.0009(11) 0.0046(11) -0.0005(11)
O11 0.0302(17) 0.0274(16) 0.0338(18) 0.0048(13) 0.0063(14) 0.0065(13)
O12 0.0150(13) 0.0215(14) 0.0190(14) -0.0002(11) 0.0028(11) 0.0025(11)
O13 0.0185(14) 0.0213(14) 0.0178(13) 0.0018(11) 0.0049(11) 0.0000(11)
O14 0.0324(17) 0.0286(16) 0.0296(17) -0.0015(13) 0.0126(14) 0.0037(13)
O15 0.0294(17) 0.0382(18) 0.0213(15) 0.0017(14) 0.0028(13) 0.0038(13)
C1 0.052(4) 0.047(3) 0.076(4) -0.002(3) 0.036(3) -0.008(3)
C2 0.038(3) 0.036(3) 0.050(3) 0.000(2) 0.017(2) -0.010(2)
C3 0.048(3) 0.048(3) 0.053(3) -0.021(3) 0.021(3) -0.017(3)
C4 0.052(4) 0.044(3) 0.048(3) 0.011(3) 0.005(3) 0.010(3)
C5 0.073(5) 0.084(5) 0.059(4) -0.036(4) 0.018(4) -0.023(4)
C6 0.062(5) 0.054(4) 0.112(7) 0.019(3) 0.045(5) 0.049(4)
N1 0.037(2) 0.028(2) 0.061(3) -0.0103(18) 0.014(2) -0.0152(19)
N2 0.074(4) 0.032(2) 0.057(3) -0.012(2) 0.034(3) -0.019(2)
N3 0.038(3) 0.055(3) 0.048(3) -0.009(2) 0.000(2) -0.004(2)
N4 0.034(3) 0.190(8) 0.041(3) 0.001(4) 0.000(3) 0.060(4)

loop_
_atom_type_symbol
_atom_type_description
_atom_type_scat_dispersion_real
_atom_type_scat_dispersion_imag
_atom_type_scat_source
C C 0.0033 0.0016 'International Tables Vol C Tables 4.2.6.8 and 6.1.1.4'
H H 0.0000 0.0000 'International Tables Vol C Tables 4.2.6.8 and 6.1.1.4'
N N 0.0061 0.0033 'International Tables Vol C Tables 4.2.6.8 and 6.1.1.4'
O O 0.0106 0.0060 'International Tables Vol C Tables 4.2.6.8 and 6.1.1.4'
Cu Cu 0.3201 1.2651 'International Tables Vol C Tables 4.2.6.8 and 6.1.1.4'
As As 0.0499 2.0058 'International Tables Vol C Tables 4.2.6.8 and 6.1.1.4'
Mo Mo -1.6832 0.6857 'International Tables Vol C Tables 4.2.6.8 and 6.1.1.4'

loop_
_geom_angle_atom_site_label_1
_geom_angle_atom_site_label_2
_geom_angle_atom_site_label_3
_geom_angle_site_symmetry_1
_geom_angle_site_symmetry_3
_geom_angle
_geom_angle_publ_flag
O2 Mo1 O3 . . 105.76(15) ?
O2 Mo1 O1 . . 102.98(14) ?
O3 Mo1 O1 . . 98.34(13) ?
O2 Mo1 O4 . . 94.47(13) ?
O3 Mo1 O4 . . 100.78(13) ?
O1 Mo1 O4 . . 149.46(12) ?
O2 Mo1 O13 . . 161.51(13) ?
O3 Mo1 O13 . . 88.59(12) ?
O1 Mo1 O13 . . 85.98(11) ?
O4 Mo1 O13 . . 70.99(10) ?
O2 Mo1 O12 . . 91.53(13) ?
O3 Mo1 O12 . . 162.04(13) ?
O1 Mo1 O12 . . 72.51(10) ?
O4 Mo1 O12 . . 82.27(10) ?
O13 Mo1 O12 . . 75.58(9) ?
O6 Mo2 O5 . . 105.65(16) ?
O6 Mo2 O7 . . 103.19(14) ?
O5 Mo2 O7 . . 96.23(14) ?
O6 Mo2 O4 . . 96.59(13) ?
O5 Mo2 O4 . . 100.89(13) ?
O7 Mo2 O4 . . 149.22(11) ?
O6 Mo2 O10 . . 90.01(13) ?
O5 Mo2 O10 . . 162.31(13) ?
O7 Mo2 O10 . . 71.73(10) ?
O4 Mo2 O10 . . 85.07(11) ?
O6 Mo2 O13 . . 160.76(13) ?
O5 Mo2 O13 . . 91.16(13) ?
O7 Mo2 O13 . . 83.77(11) ?
O4 Mo2 O13 . . 70.57(10) ?
O10 Mo2 O13 . . 75.00(9) ?
O8 Mo3 O9 . . 105.69(16) ?
O8 Mo3 O1 . 3_755 97.38(14) ?
O9 Mo3 O1 . 3_755 103.31(14) ?
O8 Mo3 O7 . . 100.96(14) ?
O9 Mo3 O7 . . 95.87(13) ?
O1 Mo3 O7 3_755 . 148.71(11) ?
O8 Mo3 O10 . . 92.78(13) ?
O9 Mo3 O10 . . 159.45(13) ?
O1 Mo3 O10 3_755 . 82.70(11) ?
O7 Mo3 O10 . . 71.35(10) ?
O8 Mo3 O12 . 3_755 163.96(13) ?
O9 Mo3 O12 . 3_755 88.23(13) ?
O1 Mo3 O12 3_755 3_755 71.15(10) ?
O7 Mo3 O12 . 3_755 85.17(11) ?
O10 Mo3 O12 . 3_755 74.99(9) ?
O13 Cu1 O13 . 3_755 180.0 ?
O13 Cu1 O12 . . 86.42(10) ?
O13 Cu1 O12 3_755 . 93.58(10) ?
O13 Cu1 O12 . 3_755 93.58(10) ?
O13 Cu1 O12 3_755 3_755 86.42(10) ?
O12 Cu1 O12 . 3_755 180.0 ?
O13 Cu1 O10 . 3_755 94.21(10) ?
O13 Cu1 O10 3_755 3_755 85.79(10) ?
O12 Cu1 O10 . 3_755 86.14(10) ?
O12 Cu1 O10 3_755 3_755 93.86(10) ?
O13 Cu1 O10 . . 85.79(10) ?
O13 Cu1 O10 3_755 . 94.21(10) ?
O12 Cu1 O10 . . 93.86(10) ?
O12 Cu1 O10 3_755 . 86.14(10) ?
O10 Cu1 O10 3_755 . 180.0 ?
O14 As1 O11 3_755 . 99.33(14) ?
O14 As1 O10 3_755 . 99.24(13) ?
O11 As1 O10 . . 98.94(13) ?
O11 As2 O12 . . 100.25(13) ?
O11 As2 O15 . 3_755 100.87(15) ?
O12 As2 O15 . 3_755 98.60(13) ?
O14 As3 O15 . . 99.93(14) ?
O14 As3 O13 . . 99.56(13) ?
O15 As3 O13 . . 99.65(13) ?
Mo1 O1 Mo3 . 3_755 122.20(14) ?
Mo2 O4 Mo1 . . 121.87(14) ?
Mo2 O7 Mo3 . . 121.00(14) ?
As1 O10 Cu1 . . 125.93(14) ?
As1 O10 Mo2 . . 115.77(13) ?
Cu1 O10 Mo2 . . 99.64(10) ?
As1 O10 Mo3 . . 116.41(13) ?
Cu1 O10 Mo3 . . 99.92(11) ?
Mo2 O10 Mo3 . . 93.11(9) ?
As2 O11 As1 . . 130.91(17) ?
As2 O12 Cu1 . . 126.82(14) ?
As2 O12 Mo1 . . 117.47(13) ?
Cu1 O12 Mo1 . . 98.60(10) ?
As2 O12 Mo3 . 3_755 116.78(13) ?
Cu1 O12 Mo3 . 3_755 98.95(10) ?
Mo1 O12 Mo3 . 3_755 91.05(9) ?
As3 O13 Cu1 . . 126.18(14) ?
As3 O13 Mo1 . . 115.12(13) ?
Cu1 O13 Mo1 . . 99.30(10) ?
As3 O13 Mo2 . . 117.13(13) ?
Cu1 O13 Mo2 . . 99.54(11) ?
Mo1 O13 Mo2 . . 93.50(10) ?
As3 O14 As1 . 3_755 132.63(17) ?
As2 O15 As3 3_755 . 130.07(17) ?
N2 C1 N1 . . 108.0(5) ?
N2 C1 H1 . . 126.0 ?
N1 C1 H1 . . 126.0 ?
C3 C2 N1 . . 107.2(5) ?
C3 C2 H2 . . 126.4 ?
N1 C2 H2 . . 126.4 ?
C2 C3 N2 . . 107.0(5) ?
C2 C3 H3 . . 126.5 ?
N2 C3 H3 . . 126.5 ?
C5 C4 N3 . . 109.5(6) ?
C5 C4 H4 . . 125.2 ?
N3 C4 H4 . . 125.2 ?
C4 C5 N4 . . 106.7(7) ?
C4 C5 H5 . . 126.7 ?
N4 C5 H5 . . 126.7 ?
N3 C6 N4 . . 107.7(6) ?
N3 C6 H6 . . 126.2 ?
N4 C6 H6 . . 126.2 ?
C1 N1 C2 . . 108.8(4) ?
C1 N1 H1A . . 125.6 ?
C2 N1 H1A . . 125.6 ?
C1 N2 C3 . . 109.1(5) ?
C1 N2 H2A . . 125.5 ?
C3 N2 H2A . . 125.5 ?
C6 N3 C4 . . 107.6(6) ?
C6 N3 H3A . . 126.2 ?
C4 N3 H3A . . 126.2 ?
C6 N4 C5 . . 108.5(5) ?
C6 N4 H4A . . 125.8 ?
C5 N4 H4A . . 125.8 ?

loop_
_geom_bond_atom_site_label_1
_geom_bond_atom_site_label_2
_geom_bond_site_symmetry_2
_geom_bond_distance
_geom_bond_publ_flag
Mo1 O2 . 1.704(3) ?
Mo1 O3 . 1.711(3) ?
Mo1 O1 . 1.898(3) ?
Mo1 O4 . 1.948(3) ?
Mo1 O13 . 2.312(3) ?
Mo1 O12 . 2.324(3) ?
Mo2 O6 . 1.710(3) ?
Mo2 O5 . 1.711(3) ?
Mo2 O7 . 1.925(3) ?
Mo2 O4 . 1.931(3) ?
Mo2 O10 . 2.315(3) ?
Mo2 O13 . 2.343(3) ?
Mo3 O8 . 1.703(3) ?
Mo3 O9 . 1.714(3) ?
Mo3 O1 3_755 1.923(3) ?
Mo3 O7 . 1.941(3) ?
Mo3 O10 . 2.320(3) ?
Mo3 O12 3_755 2.365(3) ?
Cu1 O13 . 2.069(3) ?
Cu1 O13 3_755 2.069(3) ?
Cu1 O12 . 2.080(3) ?
Cu1 O12 3_755 2.080(3) ?
Cu1 O10 3_755 2.096(3) ?
Cu1 O10 . 2.096(3) ?
As1 O14 3_755 1.783(3) ?
As1 O11 . 1.791(3) ?
As1 O10 . 1.810(3) ?
As2 O11 . 1.785(3) ?
As2 O12 . 1.786(3) ?
As2 O15 3_755 1.788(3) ?
As3 O14 . 1.770(3) ?
As3 O15 . 1.793(3) ?
As3 O13 . 1.800(3) ?
C1 N2 . 1.308(7) ?
C1 N1 . 1.316(7) ?
C1 H1 . 0.9300 ?
C2 C3 . 1.329(7) ?
C2 N1 . 1.351(6) ?
C2 H2 . 0.9300 ?
C3 N2 . 1.354(7) ?
C3 H3 . 0.9300 ?
C4 C5 . 1.280(9) ?
C4 N3 . 1.334(7) ?
C4 H4 . 0.9300 ?
C5 N4 . 1.349(10) ?
C5 H5 . 0.9300 ?
C6 N3 . 1.308(8) ?
C6 N4 . 1.310(10) ?
C6 H6 . 0.9300 ?
N1 H1A . 0.8600 ?
N2 H2A . 0.8600 ?
N3 H3A . 0.8600 ?
N4 H4A . 0.8600 ?

loop_
_geom_hbond_atom_site_label_D
_geom_hbond_atom_site_label_H
_geom_hbond_atom_site_label_A
_geom_hbond_site_symmetry_A
_geom_hbond_distance_DH
_geom_hbond_distance_HA
_geom_hbond_distance_DA
_geom_hbond_angle_DHA
N1 H1A O4 4_566 0.86 1.81 2.664(5) 173
N2 H2A O3 . 0.86 1.99 2.748(5) 146
N2 H2A O9 1_455 0.86 2.42 3.020(5) 127
N3 H3A O7 1_455 0.86 2.09 2.867(6) 150
N4 H4A O2 1_556 0.86 2.00 2.834(6) 165
